data_7123898
loop_
_publ_author_name
'Hong, Chang Seop'
'Song, Jeong Hwa'
'Kim, Dae Won'
'Kang, Dong Won'
'Lee, Woo Ram'

_publ_section_title
;
 Humidity-triggered single-crystal-to-single-crystal structural
 transformations in a Zn(II) coordination polymer displaying unusual
 activation energy change in proton conductivity
;
_journal_name_full 'Chemical Communications'
_journal_paper_doi 10.1039/C9CC04474D
_journal_year 2019
_chemical_formula_sum 'C14 H30 O22 S2 Zn'
_chemical_formula_weight 679.87
_space_group_crystal_system triclinic
_space_group_IT_number 2
_space_group_name_Hall '-P 1'
_space_group_name_H-M_alt 'P -1'
_symmetry_space_group_name_Hall '-P 1'
_symmetry_space_group_name_H-M 'P -1'
_atom_sites_solution_hydrogens geom
_audit_creation_method SHELXL-2017/1
_audit_update_record
;
2019-06-05 deposited with the CCDC.    2019-07-22 downloaded from the CCDC.
;
_cell_angle_alpha 92.562(8)
_cell_angle_beta 96.661(8)
_cell_angle_gamma 102.857(8)
_cell_formula_units_Z 1
_cell_length_a 6.520(6)
_cell_length_b 7.123(6)
_cell_length_c 14.542(13)
_cell_measurement_reflns_used 16273
_cell_measurement_temperature 100(2)
_cell_measurement_theta_max 28.3775
_cell_measurement_theta_min 2.828
_cell_volume 652.2(10)
_computing_cell_refinement 'Bruker SMART APEXll'
_computing_data_collection 'Bruker SMART APEXll'
_computing_data_reduction 'Bruker SAINT'
_computing_molecular_graphics WingX
_computing_publication_material WingX
_computing_structure_refinement 'SHELXL-2017/1 (Sheldrick, 2017)'
_computing_structure_solution SHELXTL
_diffrn_ambient_temperature 100(2)
_diffrn_measured_fraction_theta_full 0.993
_diffrn_measured_fraction_theta_max 0.983
_diffrn_measurement_device_type 'CCD area detector'
_diffrn_measurement_method 'omega scan'
_diffrn_radiation_type MoK\a
_diffrn_radiation_wavelength 0.71073
_diffrn_reflns_av_R_equivalents 0.0491
_diffrn_reflns_av_unetI/netI 0.0391
_diffrn_reflns_Laue_measured_fraction_full 0.993
_diffrn_reflns_Laue_measured_fraction_max 0.983
_diffrn_reflns_limit_h_max 8
_diffrn_reflns_limit_h_min -8
_diffrn_reflns_limit_k_max 9
_diffrn_reflns_limit_k_min -9
_diffrn_reflns_limit_l_max 19
_diffrn_reflns_limit_l_min -19
_diffrn_reflns_number 14888
_diffrn_reflns_point_group_measured_fraction_full 0.993
_diffrn_reflns_point_group_measured_fraction_max 0.983
_diffrn_reflns_theta_full 25.242
_diffrn_reflns_theta_max 28.455
_diffrn_reflns_theta_min 2.828
_diffrn_source 'fine-focus sealed tube'
_exptl_absorpt_coefficient_mu 1.199
_exptl_absorpt_correction_T_max 0.8895
_exptl_absorpt_correction_T_min 0.8695
_exptl_absorpt_correction_type multi-scan
_exptl_absorpt_process_details SADABS
_exptl_crystal_colour colorless
_exptl_crystal_density_diffrn 1.731
_exptl_crystal_description block
_exptl_crystal_F_000 352
_exptl_crystal_size_max 0.120
_exptl_crystal_size_mid 0.110
_exptl_crystal_size_min 0.100
_refine_diff_density_max 1.032
_refine_diff_density_min -0.772
_refine_diff_density_rms 0.185
_refine_ls_extinction_method none
_refine_ls_goodness_of_fit_ref 1.095
_refine_ls_hydrogen_treatment constr
_refine_ls_matrix_type full
_refine_ls_number_parameters 180
_refine_ls_number_reflns 3244
_refine_ls_number_restraints 0
_refine_ls_restrained_S_all 1.095
_refine_ls_R_factor_all 0.0485
_refine_ls_R_factor_gt 0.0437
_refine_ls_shift/su_max 0.000
_refine_ls_shift/su_mean 0.000
_refine_ls_structure_factor_coef Fsqd
_refine_ls_weighting_details 'w=1/[\s^2^(Fo^2^)+(0.0968P)^2^+0.5526P] where P=(Fo^2^+2Fc^2^)/3'
_refine_ls_weighting_scheme calc
_refine_ls_wR_factor_gt 0.1413
_refine_ls_wR_factor_ref 0.1479
_reflns_Friedel_coverage 0.000
_reflns_number_gt 2887
_reflns_number_total 3244
_reflns_threshold_expression 'I > 2\s(I)'
_cod_data_source_file c9cc04474d2.cif
_cod_data_source_block complex3
_cod_depositor_comments
;
The following automatic conversions were performed:

'_exptl_absorpt_correction_type' value 'MULTI-SCAN' changed to
'multi-scan' according to
/home/data/users/saulius/crontab/automatic-downloads/rss-feeds/RSC/lib/dictionaries/cif_core.dic
dictionary named 'cif_core.dic' version 2.4.2 from 2011-04-26.

Automatic conversion script
Id: cif_fix_values 4973 2017-02-22 13:04:09Z antanas 
;
_cod_database_code 7123898
_shelx_shelxl_version_number 2017/1
_shelx_space_group_comment
;
The symmetry employed for this shelxl refinement is uniquely defined
by the following loop, which should always be used as a source of
symmetry information in preference to the above space-group names.
They are only intended as comments.
;
_shelx_estimated_absorpt_t_min 0.869
_shelx_estimated_absorpt_t_max 0.890

loop_
_space_group_symop_operation_xyz
'x, y, z'
'-x, -y, -z'

loop_
_atom_site_label
_atom_site_type_symbol
_atom_site_fract_x
_atom_site_fract_y
_atom_site_fract_z
_atom_site_U_iso_or_equiv
_atom_site_adp_type
_atom_site_occupancy
_atom_site_site_symmetry_order
_atom_site_calc_flag
_atom_site_refinement_flags_posn
_atom_site_refinement_flags_adp
_atom_site_refinement_flags_occupancy
Zn1 Zn 0.500000 0.500000 1.000000 0.01250(15) Uani 1 2 d S . P
O1 O 0.2661(3) 0.2572(3) 1.02053(13) 0.0165(4) Uani 1 1 d . . .
O2 O 0.3007(3) 0.6773(3) 1.02702(14) 0.0192(4) Uani 1 1 d . . .
O3 O 0.3788(3) 0.4811(3) 0.85884(13) 0.0168(4) Uani 1 1 d . . .
C1 C 0.6005(4) 0.8378(3) 0.64367(17) 0.0116(4) Uani 1 1 d . . .
C2 C 0.3837(4) 0.7626(3) 0.64520(19) 0.0148(5) Uani 1 1 d . . .
H2 H 0.324811 0.763670 0.701936 0.018 Uiso 1 1 calc R U .
C3 C 0.2553(4) 0.6865(4) 0.56317(18) 0.0150(5) Uani 1 1 d . . .
H3 H 0.107638 0.636608 0.563510 0.018 Uiso 1 1 calc R U .
C4 C 0.3425(4) 0.6832(3) 0.48066(17) 0.0126(5) Uani 1 1 d . . .
C5 C 0.5602(4) 0.7612(3) 0.47870(17) 0.0120(5) Uani 1 1 d . . .
C6 C 0.6875(4) 0.8378(3) 0.56137(17) 0.0125(5) Uani 1 1 d . . .
H6 H 0.834798 0.890241 0.561211 0.015 Uiso 1 1 calc R U .
S1 S 0.77073(9) 0.92508(8) 0.74717(4) 0.01115(17) Uani 1 1 d . . .
O4 O 0.6382(3) 0.9331(3) 0.82036(13) 0.0159(4) Uani 1 1 d . . .
O5 O 0.9101(3) 0.7916(3) 0.76301(14) 0.0172(4) Uani 1 1 d . . .
O6 O 0.8946(3) 1.1166(2) 0.73076(13) 0.0150(4) Uani 1 1 d . . .
C7 C 0.6529(4) 0.7608(3) 0.39112(18) 0.0135(5) Uani 1 1 d . . .
O8 O 0.8582(3) 0.8332(3) 0.40134(13) 0.0194(4) Uani 1 1 d . . .
H8 H 0.904940 0.818097 0.350741 0.029 Uiso 1 1 calc R U .
O9 O 0.5479(3) 0.6967(3) 0.31570(13) 0.0171(4) Uani 1 1 d . . .
O7 O 0.2126(3) 0.6009(3) 0.40349(13) 0.0170(4) Uani 1 1 d . . .
H7 H 0.283249 0.602025 0.358656 0.026 Uiso 1 1 calc R U .
O10 O 0.7374(3) 0.0508(3) 0.10245(14) 0.0178(4) Uani 1 1 d . . .
O11 O 0.0480(3) 0.5504(3) 0.16187(14) 0.0177(4) Uani 1 1 d . . .

loop_
_atom_site_aniso_label
_atom_site_aniso_U_11
_atom_site_aniso_U_22
_atom_site_aniso_U_33
_atom_site_aniso_U_23
_atom_site_aniso_U_13
_atom_site_aniso_U_12
Zn1 0.0136(2) 0.0131(2) 0.0107(2) 0.00096(15) 0.00163(15) 0.00282(15)
O1 0.0187(9) 0.0162(8) 0.0131(9) 0.0015(6) 0.0021(7) 0.0010(7)
O2 0.0221(10) 0.0215(9) 0.0178(10) 0.0028(7) 0.0065(8) 0.0105(7)
O3 0.0180(9) 0.0204(9) 0.0117(9) 0.0002(7) 0.0005(7) 0.0049(7)
C1 0.0116(11) 0.0113(10) 0.0119(11) 0.0007(8) 0.0002(8) 0.0031(8)
C2 0.0142(12) 0.0152(11) 0.0136(11) 0.0013(9) 0.0023(9) 0.0002(9)
C3 0.0104(11) 0.0169(11) 0.0168(12) 0.0016(9) 0.0029(9) 0.0008(8)
C4 0.0132(11) 0.0103(10) 0.0131(11) 0.0008(8) -0.0013(9) 0.0017(8)
C5 0.0126(11) 0.0114(10) 0.0121(12) 0.0007(8) 0.0018(9) 0.0031(8)
C6 0.0113(11) 0.0126(10) 0.0130(12) 0.0015(8) 0.0010(9) 0.0017(8)
S1 0.0113(3) 0.0112(3) 0.0101(3) 0.0012(2) 0.0012(2) 0.0009(2)
O4 0.0160(9) 0.0210(9) 0.0101(9) 0.0017(7) 0.0041(7) 0.0017(7)
O5 0.0166(9) 0.0157(8) 0.0191(10) 0.0005(7) -0.0017(7) 0.0055(7)
O6 0.0165(9) 0.0128(8) 0.0144(9) 0.0007(6) 0.0043(7) -0.0007(6)
C7 0.0134(11) 0.0112(10) 0.0155(12) 0.0010(8) 0.0014(9) 0.0022(8)
O8 0.0126(9) 0.0281(10) 0.0144(9) -0.0042(7) 0.0038(7) -0.0016(7)
O9 0.0151(9) 0.0237(9) 0.0114(9) -0.0020(7) -0.0005(7) 0.0036(7)
O7 0.0130(9) 0.0216(9) 0.0132(9) -0.0006(7) -0.0021(7) -0.0008(7)
O10 0.0152(9) 0.0197(9) 0.0178(9) 0.0014(7) 0.0004(7) 0.0033(7)
O11 0.0187(9) 0.0162(8) 0.0176(9) -0.0012(7) 0.0006(7) 0.0041(7)

loop_
_atom_type_symbol
_atom_type_description
_atom_type_scat_dispersion_real
_atom_type_scat_dispersion_imag
_atom_type_scat_source
C C 0.0033 0.0016 'International Tables Vol C Tables 4.2.6.8 and 6.1.1.4'
H H 0.0000 0.0000 'International Tables Vol C Tables 4.2.6.8 and 6.1.1.4'
O O 0.0106 0.0060 'International Tables Vol C Tables 4.2.6.8 and 6.1.1.4'
S S 0.1246 0.1234 'International Tables Vol C Tables 4.2.6.8 and 6.1.1.4'
Zn Zn 0.2839 1.4301 'International Tables Vol C Tables 4.2.6.8 and 6.1.1.4'

loop_
_geom_angle_atom_site_label_1
_geom_angle_atom_site_label_2
_geom_angle_atom_site_label_3
_geom_angle
_geom_angle_site_symmetry_1
_geom_angle_site_symmetry_3
O2 Zn1 O2 180.00(7) 2_667 .
O2 Zn1 O1 90.37(10) 2_667 2_667
O2 Zn1 O1 89.63(10) . 2_667
O2 Zn1 O1 89.63(10) 2_667 .
O2 Zn1 O1 90.37(10) . .
O1 Zn1 O1 180.0 2_667 .
O2 Zn1 O3 91.04(8) 2_667 .
O2 Zn1 O3 88.96(8) . .
O1 Zn1 O3 89.77(8) 2_667 .
O1 Zn1 O3 90.23(8) . .
O2 Zn1 O3 88.96(8) 2_667 2_667
O2 Zn1 O3 91.04(8) . 2_667
O1 Zn1 O3 90.23(8) 2_667 2_667
O1 Zn1 O3 89.77(8) . 2_667
O3 Zn1 O3 180.0 . 2_667
C6 C1 C2 120.7(2) . .
C6 C1 S1 118.47(19) . .
C2 C1 S1 120.8(2) . .
C3 C2 C1 119.5(2) . .
C4 C3 C2 120.0(2) . .
O7 C4 C3 117.8(2) . .
O7 C4 C5 121.6(2) . .
C3 C4 C5 120.6(2) . .
C6 C5 C4 118.9(2) . .
C6 C5 C7 120.3(2) . .
C4 C5 C7 120.8(2) . .
C1 C6 C5 120.3(2) . .
O4 S1 O5 113.08(12) . .
O4 S1 O6 112.30(11) . .
O5 S1 O6 110.29(13) . .
O4 S1 C1 107.36(13) . .
O5 S1 C1 106.75(12) . .
O6 S1 C1 106.66(12) . .
O9 C7 O8 123.4(2) . .
O9 C7 C5 123.2(2) . .
O8 C7 C5 113.4(2) . .

loop_
_geom_bond_atom_site_label_1
_geom_bond_atom_site_label_2
_geom_bond_distance
_geom_bond_site_symmetry_2
Zn1 O2 2.060(2) 2_667
Zn1 O2 2.060(2) .
Zn1 O1 2.094(2) 2_667
Zn1 O1 2.094(2) .
Zn1 O3 2.099(2) .
Zn1 O3 2.099(2) 2_667
C1 C6 1.383(4) .
C1 C2 1.399(4) .
C1 S1 1.762(3) .
C2 C3 1.388(4) .
C3 C4 1.388(4) .
C4 O7 1.349(3) .
C4 C5 1.408(3) .
C5 C6 1.393(3) .
C5 C7 1.472(4) .
S1 O4 1.453(2) .
S1 O5 1.462(2) .
S1 O6 1.468(2) .
C7 O9 1.234(3) .
C7 O8 1.311(3) .
